data_4063334
loop_
_publ_author_name
'Xianghua Yu'
'Tobin J. Marks'

_publ_section_title
;
 Organophosphine Oxide/Sulfide-Substituted Lanthanide Binaphtholate
 Catalysts for Enantioselective Hydroamination/Cyclization
;
_journal_name_full Organometallics
_journal_page_first 365
_journal_page_last 376
_journal_paper_doi 10.1021/om0607999
_journal_volume 26
_journal_year 2007
_chemical_formula_sum 'C45 H60 O4 P2'
_chemical_formula_weight 726.87
_chemical_name_systematic
; 
 ? 
;
_space_group_IT_number 1
_symmetry_cell_setting triclinic
_symmetry_space_group_name_Hall 'P 1'
_symmetry_space_group_name_H-M 'P 1'
_atom_sites_solution_hydrogens geom
_atom_sites_solution_primary direct
_atom_sites_solution_secondary difmap
_audit_creation_method SHELXL-97
_cell_angle_alpha 108.081(2)
_cell_angle_beta 101.365(2)
_cell_angle_gamma 90.766(2)
_cell_formula_units_Z 2
_cell_length_a 11.5165(15)
_cell_length_b 11.7891(15)
_cell_length_c 16.411(2)
_cell_measurement_temperature 153(2)
_cell_volume 2069.9(5)
_computing_cell_refinement 'SMART, Bruker (2000)'
_computing_data_collection 'SMART, Bruker (2000)'
_computing_data_reduction 'SHELXS-97 (Sheldrick, 1990)'
_computing_molecular_graphics 'SHELXL-97 (Sheldrick, 1997)'
_computing_publication_material 'SHELXTL, Bruker (2000)'
_computing_structure_refinement 'SHELXL-97 (Sheldrick, 1997)'
_computing_structure_solution 'SHELXS-97 (Sheldrick, 1990)'
_diffrn_ambient_temperature 153(2)
_diffrn_measured_fraction_theta_full 0.899
_diffrn_measured_fraction_theta_max 0.899
_diffrn_measurement_device_type 'CCD area detector'
_diffrn_measurement_method Multi-scan
_diffrn_radiation_monochromator graphite
_diffrn_radiation_source 'fine-focus sealed tube'
_diffrn_radiation_type MoK\a
_diffrn_radiation_wavelength 0.71073
_diffrn_reflns_av_R_equivalents 0.0192
_diffrn_reflns_av_sigmaI/netI 0.0457
_diffrn_reflns_limit_h_max 15
_diffrn_reflns_limit_h_min -14
_diffrn_reflns_limit_k_max 15
_diffrn_reflns_limit_k_min -15
_diffrn_reflns_limit_l_max 21
_diffrn_reflns_limit_l_min -22
_diffrn_reflns_number 19142
_diffrn_reflns_theta_full 28.73
_diffrn_reflns_theta_max 28.73
_diffrn_reflns_theta_min 1.34
_exptl_absorpt_coefficient_mu 0.145
_exptl_absorpt_correction_T_max 0.9715
_exptl_absorpt_correction_T_min 0.9577
_exptl_absorpt_correction_type multi-scan
_exptl_absorpt_process_details 'SADABS, Bruker (2000)'
_exptl_crystal_colour Colorless
_exptl_crystal_density_diffrn 1.166
_exptl_crystal_density_method 'not measured'
_exptl_crystal_description Needle
_exptl_crystal_F_000 784
_exptl_crystal_size_max 0.30
_exptl_crystal_size_mid 0.25
_exptl_crystal_size_min 0.20
_refine_diff_density_max 0.547
_refine_diff_density_min -0.316
_refine_diff_density_rms 0.060
_refine_ls_abs_structure_details 'Flack H D (1983), Acta Cryst. A39, 876-881'
_refine_ls_abs_structure_Flack -0.05(6)
_refine_ls_extinction_method none
_refine_ls_goodness_of_fit_ref 1.013
_refine_ls_hydrogen_treatment mixed
_refine_ls_matrix_type full
_refine_ls_number_parameters 949
_refine_ls_number_reflns 16574
_refine_ls_number_restraints 3
_refine_ls_restrained_S_all 1.012
_refine_ls_R_factor_all 0.0695
_refine_ls_R_factor_gt 0.0535
_refine_ls_shift/su_max 0.074
_refine_ls_shift/su_mean 0.002
_refine_ls_structure_factor_coef Fsqd
_refine_ls_weighting_details 'calc w=1/[\s^2^(Fo^2^)+(0.0969P)^2^+0.2888P] where P=(Fo^2^+2Fc^2^)/3'
_refine_ls_weighting_scheme calc
_refine_ls_wR_factor_gt 0.1370
_refine_ls_wR_factor_ref 0.1514
_reflns_number_gt 13631
_reflns_number_total 16574
_reflns_threshold_expression >2sigma(I)
_cod_depositor_comments
;
The following automatic conversions were performed:
'_symmetry_cell_setting' value 'Triclinic' changed to 'triclinic'
according to '/home/saulius/struct/CIF-dictionaries/cif_core.dic'
dictionary named 'cif_core.dic' version 2.4.1 from
2010-06-29.

'_exptl_absorpt_correction_type' value 'Multi-scan' changed
to 'multi-scan' according to
'/home/saulius/struct/CIF-dictionaries/cif_core.dic' dictionary named
'cif_core.dic' version 2.4.1 from 2010-06-29.

Automatic conversion script
Id: cif_fix_enum 1527 2010-12-29 10:47:43Z saulius 
;
_cod_original_sg_symbol_H-M P1
_cod_database_code 4063334

loop_
_symmetry_equiv_pos_as_xyz
'x, y, z'

loop_
_atom_site_label
_atom_site_type_symbol
_atom_site_fract_x
_atom_site_fract_y
_atom_site_fract_z
_atom_site_U_iso_or_equiv
_atom_site_adp_type
_atom_site_occupancy
_atom_site_symmetry_multiplicity
_atom_site_calc_flag
_atom_site_refinement_flags
C1 C 0.8311(2) 0.7225(2) 0.77050(18) 0.0300(6) Uani 1 1 d .
C2 C 0.7263(3) 0.7395(2) 0.79997(19) 0.0305(6) Uani 1 1 d .
C3 C 0.6779(3) 0.6530(3) 0.83199(19) 0.0314(6) Uani 1 1 d .
C4 C 0.7382(3) 0.5539(3) 0.8341(2) 0.0361(6) Uani 1 1 d .
H4 H 0.7060 0.4968 0.8555 0.043 Uiso 1 1 calc R
C5 C 0.8457(3) 0.5340(3) 0.8059(2) 0.0355(6) Uani 1 1 d .
C6 C 0.9079(3) 0.4318(3) 0.8079(2) 0.0450(8) Uani 1 1 d .
H6 H 0.8758 0.3738 0.8284 0.054 Uiso 1 1 calc R
C7 C 1.0132(3) 0.4149(3) 0.7811(2) 0.0483(9) Uani 1 1 d .
H7 H 1.0537 0.3457 0.7829 0.058 Uiso 1 1 calc R
C8 C 1.0618(3) 0.5009(3) 0.7504(2) 0.0435(7) Uani 1 1 d .
H8 H 1.1360 0.4900 0.7331 0.052 Uiso 1 1 calc R
C9 C 1.0033(3) 0.5988(3) 0.7456(2) 0.0371(7) Uani 1 1 d .
H9 H 1.0359 0.6543 0.7231 0.044 Uiso 1 1 calc R
C10 C 0.8937(3) 0.6194(3) 0.77368(19) 0.0317(6) Uani 1 1 d .
C11 C 0.8804(2) 0.8131(2) 0.73778(19) 0.0299(6) Uani 1 1 d .
C12 C 0.8635(3) 0.7962(3) 0.6498(2) 0.0327(6) Uani 1 1 d .
C13 C 0.9106(3) 0.8824(3) 0.6168(2) 0.0335(6) Uani 1 1 d .
C14 C 0.9777(3) 0.9815(3) 0.6751(2) 0.0360(7) Uani 1 1 d .
H14 H 1.0084 1.0392 0.6537 0.043 Uiso 1 1 calc R
C15 C 1.0025(3) 1.0007(3) 0.7663(2) 0.0359(7) Uani 1 1 d .
C16 C 1.0775(3) 1.0999(3) 0.8269(2) 0.0445(8) Uani 1 1 d .
H16 H 1.1135 1.1550 0.8058 0.053 Uiso 1 1 calc R
C17 C 1.0987(3) 1.1174(3) 0.9147(3) 0.0530(9) Uani 1 1 d .
H17 H 1.1486 1.1846 0.9544 0.064 Uiso 1 1 calc R
C18 C 1.0466(3) 1.0359(3) 0.9468(2) 0.0477(8) Uani 1 1 d .
H18 H 1.0614 1.0492 1.0082 0.057 Uiso 1 1 calc R
C19 C 0.9754(3) 0.9383(3) 0.8912(2) 0.0397(7) Uani 1 1 d .
H19 H 0.9416 0.8841 0.9142 0.048 Uiso 1 1 calc R
C20 C 0.9512(3) 0.9167(3) 0.7986(2) 0.0322(6) Uani 1 1 d .
C21 C 0.5545(3) 0.6591(3) 0.8516(2) 0.0334(6) Uani 1 1 d .
H21A H 0.5386 0.5880 0.8689 0.040 Uiso 1 1 calc R
H21B H 0.4976 0.6500 0.7957 0.040 Uiso 1 1 calc R
C22 C 0.5938(3) 0.7894(3) 1.0447(2) 0.0360(7) Uani 1 1 d .
C23 C 0.7263(4) 0.7826(5) 1.0442(3) 0.0700(12) Uani 1 1 d .
H23A H 0.7530 0.8448 1.0223 0.105 Uiso 1 1 calc R
H23B H 0.7394 0.7037 1.0059 0.105 Uiso 1 1 calc R
H23C H 0.7714 0.7950 1.1039 0.105 Uiso 1 1 calc R
C24 C 0.5512(4) 0.6825(3) 1.0690(3) 0.0613(11) Uani 1 1 d .
H24A H 0.5955 0.6866 1.1275 0.092 Uiso 1 1 calc R
H24B H 0.5647 0.6077 1.0260 0.092 Uiso 1 1 calc R
H24C H 0.4662 0.6849 1.0691 0.092 Uiso 1 1 calc R
C25 C 0.5803(4) 0.9063(3) 1.1142(2) 0.0556(10) Uani 1 1 d .
H25A H 0.4983 0.9078 1.1227 0.083 Uiso 1 1 calc R
H25B H 0.5989 0.9740 1.0950 0.083 Uiso 1 1 calc R
H25C H 0.6348 0.9123 1.1696 0.083 Uiso 1 1 calc R
C26 C 0.3537(3) 0.7708(3) 0.9149(2) 0.0437(8) Uani 1 1 d .
C27 C 0.3085(3) 0.6418(4) 0.9035(3) 0.0608(10) Uani 1 1 d .
H27A H 0.3420 0.6216 0.9565 0.091 Uiso 1 1 calc R
H27B H 0.3332 0.5860 0.8530 0.091 Uiso 1 1 calc R
H27C H 0.2216 0.6358 0.8938 0.091 Uiso 1 1 calc R
C28 C 0.3075(4) 0.8566(4) 0.9905(3) 0.0629(11) Uani 1 1 d .
H28A H 0.3417 0.9381 1.0024 0.094 Uiso 1 1 calc R
H28B H 0.3305 0.8324 1.0430 0.094 Uiso 1 1 calc R
H28C H 0.2207 0.8542 0.9744 0.094 Uiso 1 1 calc R
C29 C 0.3061(3) 0.8005(4) 0.8305(3) 0.0631(11) Uani 1 1 d .
H29A H 0.2191 0.7955 0.8188 0.095 Uiso 1 1 calc R
H29B H 0.3323 0.7431 0.7814 0.095 Uiso 1 1 calc R
H29C H 0.3365 0.8817 0.8373 0.095 Uiso 1 1 calc R
C30 C 0.8781(3) 0.8687(2) 0.52067(19) 0.0332(6) Uani 1 1 d .
H30A H 0.9073 0.9432 0.5128 0.040 Uiso 1 1 calc R
H30B H 0.7904 0.8617 0.5028 0.040 Uiso 1 1 calc R
C31 C 1.0870(3) 0.7856(3) 0.4421(2) 0.0415(7) Uani 1 1 d .
C32 C 1.1442(3) 0.6744(3) 0.3943(3) 0.0473(8) Uani 1 1 d .
H32A H 1.1041 0.6453 0.3323 0.071 Uiso 1 1 calc R
H32B H 1.1366 0.6117 0.4209 0.071 Uiso 1 1 calc R
H32C H 1.2285 0.6954 0.3991 0.071 Uiso 1 1 calc R
C33 C 1.0928(4) 0.8809(3) 0.3956(3) 0.0543(9) Uani 1 1 d .
H33A H 1.0493 0.9489 0.4218 0.081 Uiso 1 1 calc R
H33B H 1.0568 0.8457 0.3331 0.081 Uiso 1 1 calc R
H33C H 1.1759 0.9084 0.4026 0.081 Uiso 1 1 calc R
C34 C 1.1573(3) 0.8370(3) 0.5368(3) 0.0507(9) Uani 1 1 d .
H34A H 1.2420 0.8466 0.5371 0.076 Uiso 1 1 calc R
H34B H 1.1450 0.7823 0.5693 0.076 Uiso 1 1 calc R
H34C H 1.1297 0.9151 0.5647 0.076 Uiso 1 1 calc R
C35 C 0.8275(3) 0.7148(3) 0.3402(2) 0.0441(8) Uani 1 1 d .
C36 C 0.7911(4) 0.8315(3) 0.3224(3) 0.0569(10) Uani 1 1 d .
H36A H 0.8621 0.8787 0.3228 0.085 Uiso 1 1 calc R
H36B H 0.7511 0.8778 0.3680 0.085 Uiso 1 1 calc R
H36C H 0.7370 0.8122 0.2649 0.085 Uiso 1 1 calc R
C37 C 0.8741(4) 0.6342(3) 0.2622(2) 0.0545(10) Uani 1 1 d .
H37A H 0.8100 0.6109 0.2096 0.082 Uiso 1 1 calc R
H37B H 0.9023 0.5623 0.2751 0.082 Uiso 1 1 calc R
H37C H 0.9399 0.6778 0.2519 0.082 Uiso 1 1 calc R
C38 C 0.7165(3) 0.6473(3) 0.3474(3) 0.0524(9) Uani 1 1 d .
H38A H 0.6543 0.6356 0.2947 0.079 Uiso 1 1 calc R
H38B H 0.6877 0.6941 0.3991 0.079 Uiso 1 1 calc R
H38C H 0.7370 0.5693 0.3530 0.079 Uiso 1 1 calc R
C39 C 0.3707(2) 0.2076(2) 0.6507(2) 0.0322(6) Uani 1 1 d .
C40 C 0.3964(3) 0.2238(3) 0.7387(2) 0.0332(6) Uani 1 1 d .
C41 C 0.4587(3) 0.1391(3) 0.7734(2) 0.0352(6) Uani 1 1 d .
C42 C 0.4952(3) 0.0418(3) 0.7158(2) 0.0387(7) Uani 1 1 d .
H42 H 0.5358 -0.0155 0.7381 0.046 Uiso 1 1 calc R
C43 C 0.4750(3) 0.0236(3) 0.6254(2) 0.0389(7) Uani 1 1 d .
C44 C 0.5172(3) -0.0748(3) 0.5665(3) 0.0490(9) Uani 1 1 d .
H44 H 0.5623 -0.1295 0.5890 0.059 Uiso 1 1 calc R
C45 C 0.4949(4) -0.0923(3) 0.4792(3) 0.0566(10) Uani 1 1 d .
H45 H 0.5230 -0.1592 0.4408 0.068 Uiso 1 1 calc R
C46 C 0.4291(3) -0.0099(3) 0.4456(3) 0.0493(8) Uani 1 1 d .
H46 H 0.4128 -0.0222 0.3843 0.059 Uiso 1 1 calc R
C47 C 0.3892(3) 0.0863(3) 0.4999(2) 0.0403(7) Uani 1 1 d .
H47 H 0.3462 0.1408 0.4760 0.048 Uiso 1 1 calc R
C48 C 0.4102(3) 0.1070(3) 0.5911(2) 0.0337(6) Uani 1 1 d .
C49 C 0.3063(3) 0.2992(3) 0.61722(19) 0.0308(6) Uani 1 1 d .
C50 C 0.1843(3) 0.2844(2) 0.58957(19) 0.0307(6) Uani 1 1 d .
C51 C 0.1210(2) 0.3710(2) 0.5568(2) 0.0308(6) Uani 1 1 d .
C52 C 0.1839(3) 0.4698(3) 0.5560(2) 0.0361(6) Uani 1 1 d .
H52 H 0.1420 0.5291 0.5372 0.043 Uiso 1 1 calc R
C53 C 0.3091(3) 0.4866(3) 0.5823(2) 0.0361(7) Uani 1 1 d .
C54 C 0.3741(3) 0.5874(3) 0.5789(2) 0.0450(8) Uani 1 1 d .
H54 H 0.3327 0.6473 0.5604 0.054 Uiso 1 1 calc R
C55 C 0.4949(3) 0.5999(3) 0.6017(2) 0.0460(8) Uani 1 1 d .
H55 H 0.5371 0.6678 0.5988 0.055 Uiso 1 1 calc R
C56 C 0.5573(3) 0.5125(3) 0.6296(2) 0.0417(7) Uani 1 1 d .
H56 H 0.6417 0.5202 0.6437 0.050 Uiso 1 1 calc R
C57 C 0.4972(3) 0.4162(3) 0.6366(2) 0.0361(7) Uani 1 1 d .
H57 H 0.5405 0.3593 0.6577 0.043 Uiso 1 1 calc R
C58 C 0.3709(3) 0.3999(3) 0.61275(19) 0.0317(6) Uani 1 1 d .
C59 C 0.4743(3) 0.1525(3) 0.8699(2) 0.0379(7) Uani 1 1 d .
H59A H 0.5069 0.0790 0.8789 0.046 Uiso 1 1 calc R
H59B H 0.3945 0.1563 0.8842 0.046 Uiso 1 1 calc R
C60 C 0.7245(3) 0.2412(3) 0.9617(2) 0.0380(7) Uani 1 1 d .
C61 C 0.7478(3) 0.1852(3) 0.8700(2) 0.0450(8) Uani 1 1 d .
H61A H 0.8334 0.1797 0.8736 0.067 Uiso 1 1 calc R
H61B H 0.7182 0.2351 0.8336 0.067 Uiso 1 1 calc R
H61C H 0.7067 0.1049 0.8437 0.067 Uiso 1 1 calc R
C62 C 0.7529(3) 0.1531(3) 1.0135(2) 0.0456(8) Uani 1 1 d .
H62A H 0.6956 0.0827 0.9877 0.068 Uiso 1 1 calc R
H62B H 0.7479 0.1921 1.0747 0.068 Uiso 1 1 calc R
H62C H 0.8333 0.1282 1.0111 0.068 Uiso 1 1 calc R
C63 C 0.8062(3) 0.3580(3) 1.0079(2) 0.0462(8) Uani 1 1 d .
H63A H 0.8888 0.3411 1.0059 0.069 Uiso 1 1 calc R
H63B H 0.7985 0.3901 1.0691 0.069 Uiso 1 1 calc R
H63C H 0.7829 0.4169 0.9779 0.069 Uiso 1 1 calc R
C64 C 0.5101(3) 0.3063(3) 1.0496(2) 0.0426(8) Uani 1 1 d .
C65 C 0.3935(4) 0.3649(3) 1.0342(3) 0.0543(10) Uani 1 1 d .
H65A H 0.3557 0.3759 1.0843 0.081 Uiso 1 1 calc R
H65B H 0.3402 0.3135 0.9808 0.081 Uiso 1 1 calc R
H65C H 0.4100 0.4429 1.0274 0.081 Uiso 1 1 calc R
C66 C 0.5926(4) 0.3949(3) 1.1299(2) 0.0550(10) Uani 1 1 d .
H66A H 0.6096 0.4684 1.1170 0.082 Uiso 1 1 calc R
H66B H 0.6671 0.3589 1.1439 0.082 Uiso 1 1 calc R
H66C H 0.5539 0.4139 1.1801 0.082 Uiso 1 1 calc R
C67 C 0.4834(4) 0.1897(3) 1.0687(3) 0.0590(10) Uani 1 1 d .
H67A H 0.5573 0.1510 1.0787 0.088 Uiso 1 1 calc R
H67B H 0.4269 0.1357 1.0184 0.088 Uiso 1 1 calc R
H67C H 0.4491 0.2083 1.1210 0.088 Uiso 1 1 calc R
C68 C -0.0126(3) 0.3620(3) 0.5345(2) 0.0342(6) Uani 1 1 d .
H68A H -0.0370 0.4337 0.5184 0.041 Uiso 1 1 calc R
H68B H -0.0404 0.3675 0.5889 0.041 Uiso 1 1 calc R
C69 C -0.0592(3) 0.2293(3) 0.3431(2) 0.0443(8) Uani 1 1 d .
C70 C -0.0820(7) 0.3445(4) 0.3223(4) 0.100(2) Uani 1 1 d .
H70A H -0.0562 0.3401 0.2680 0.150 Uiso 1 1 calc R
H70B H -0.0374 0.4119 0.3706 0.150 Uiso 1 1 calc R
H70C H -0.1671 0.3560 0.3149 0.150 Uiso 1 1 calc R
C71 C -0.1263(6) 0.1257(5) 0.2671(3) 0.095(2) Uani 1 1 d .
H71A H -0.2046 0.1490 0.2450 0.142 Uiso 1 1 calc R
H71B H -0.1361 0.0566 0.2870 0.142 Uiso 1 1 calc R
H71C H -0.0817 0.1046 0.2202 0.142 Uiso 1 1 calc R
C72 C 0.0715(5) 0.2066(6) 0.3515(3) 0.0935(18) Uani 1 1 d .
H72A H 0.0950 0.1995 0.2960 0.140 Uiso 1 1 calc R
H72B H 0.0847 0.1322 0.3656 0.140 Uiso 1 1 calc R
H72C H 0.1193 0.2734 0.3984 0.140 Uiso 1 1 calc R
C73 C -0.2501(3) 0.2501(3) 0.4564(3) 0.0515(9) Uani 1 1 d .
C74 C -0.3301(4) 0.1473(4) 0.3843(5) 0.109(3) Uani 1 1 d .
H74A H -0.2964 0.0710 0.3828 0.163 Uiso 1 1 calc R
H74B H -0.3349 0.1596 0.3273 0.163 Uiso 1 1 calc R
H74C H -0.4098 0.1459 0.3967 0.163 Uiso 1 1 calc R
C75 C -0.2931(4) 0.3691(4) 0.4505(4) 0.0702(13) Uani 1 1 d .
H75A H -0.3726 0.3771 0.4635 0.105 Uiso 1 1 calc R
H75B H -0.2962 0.3724 0.3912 0.105 Uiso 1 1 calc R
H75C H -0.2383 0.4346 0.4930 0.105 Uiso 1 1 calc R
C76 C -0.2591(4) 0.2397(7) 0.5462(5) 0.102(2) Uani 1 1 d .
H76A H -0.2203 0.3119 0.5928 0.153 Uiso 1 1 calc R
H76B H -0.2198 0.1695 0.5543 0.153 Uiso 1 1 calc R
H76C H -0.3429 0.2309 0.5488 0.153 Uiso 1 1 calc R
C77 C 0.2270(5) 0.7164(8) 0.1664(4) 0.097(2) Uani 1 1 d .
C78 C 0.1760(9) 0.6247(6) 0.0971(5) 0.110(2) Uani 1 1 d .
H78 H 0.2169 0.5544 0.0933 0.132 Uiso 1 1 calc R
C79 C 0.0888(8) 0.6082(14) 0.0364(7) 0.168(5) Uani 1 1 d .
H79 H 0.0652 0.5356 -0.0106 0.202 Uiso 1 1 calc R
C80 C 0.0292(7) 0.7146(9) 0.0481(6) 0.111(2) Uani 1 1 d .
H80 H -0.0411 0.7109 0.0056 0.133 Uiso 1 1 calc R
C81 C 0.0594(7) 0.8175(8) 0.1103(6) 0.101(2) Uani 1 1 d .
H81 H 0.0128 0.8832 0.1100 0.122 Uiso 1 1 calc R
C82 C 0.1605(8) 0.8312(7) 0.1776(6) 0.121(3) Uani 1 1 d .
H82 H 0.1851 0.9033 0.2249 0.145 Uiso 1 1 calc R
C83 C 0.3308(11) 0.7319(13) 0.2326(6) 0.236(8) Uani 1 1 d .
H83A H 0.3761 0.6612 0.2180 0.354 Uiso 1 1 calc R
H83B H 0.3085 0.7422 0.2889 0.354 Uiso 1 1 calc R
H83C H 0.3797 0.8029 0.2368 0.354 Uiso 1 1 calc R
C84 C 0.3351(6) 0.3624(7) 0.2950(5) 0.111(2) Uani 1 1 d .
C85 C 0.2376(6) 0.3560(9) 0.2237(6) 0.122(3) Uani 1 1 d .
H85 H 0.2065 0.4285 0.2189 0.147 Uiso 1 1 calc R
C86 C 0.1882(9) 0.2516(10) 0.1629(5) 0.135(4) Uani 1 1 d .
H86 H 0.1245 0.2468 0.1149 0.162 Uiso 1 1 calc R
C87 C 0.2380(7) 0.1560(10) 0.1772(5) 0.122(3) Uani 1 1 d .
H87 H 0.2051 0.0802 0.1370 0.146 Uiso 1 1 calc R
C88 C 0.3300(6) 0.1548(8) 0.2423(4) 0.113(2) Uani 1 1 d .
H88 H 0.3614 0.0813 0.2440 0.136 Uiso 1 1 calc R
C89 C 0.3743(6) 0.2522(8) 0.3012(5) 0.106(2) Uani 1 1 d .
H89 H 0.4342 0.2506 0.3497 0.127 Uiso 1 1 calc R
C90 C 0.3979(9) 0.4753(11) 0.3503(6) 0.213(7) Uani 1 1 d .
H90A H 0.4040 0.4817 0.4120 0.320 Uiso 1 1 calc R
H90B H 0.3546 0.5411 0.3379 0.320 Uiso 1 1 calc R
H90C H 0.4778 0.4798 0.3387 0.320 Uiso 1 1 calc R
O1 O 0.66875(19) 0.83684(18) 0.79305(15) 0.0372(5) Uani 1 1 d .
H1 H 0.6376 0.8644 0.8366 0.056 Uiso 1 1 calc R
O2 O 0.7965(2) 0.69576(19) 0.59289(14) 0.0399(5) Uani 1 1 d .
H2 H 0.8273 0.6680 0.5492 0.060 Uiso 1 1 calc R
O3 O 0.55624(19) 0.90422(18) 0.92161(14) 0.0361(5) Uani 1 1 d .
O4 O 0.9323(2) 0.63190(18) 0.47447(15) 0.0392(5) Uani 1 1 d .
O5 O 0.3587(2) 0.32266(19) 0.79421(15) 0.0400(5) Uani 1 1 d .
H5 H 0.4147 0.3555 0.8370 0.060 Uiso 1 1 calc R
O6 O 0.12642(19) 0.18921(19) 0.59804(15) 0.0385(5) Uani 1 1 d .
H6A H 0.0670 0.1645 0.5565 0.058 Uiso 1 1 calc R
O7 O 0.5555(2) 0.38915(19) 0.91888(15) 0.0402(5) Uani 1 1 d .
O8 O -0.05852(19) 0.11793(18) 0.46654(15) 0.0377(5) Uani 1 1 d .
P1 P 0.51731(7) 0.78950(6) 0.93432(5) 0.03196(17) Uani 1 1 d .
P2 P 0.93413(7) 0.74206(6) 0.44569(5) 0.03348(18) Uani 1 1 d .
P3 P 0.56841(7) 0.28021(6) 0.94878(5) 0.03334(17) Uani 1 1 d .
P4 P -0.09378(6) 0.23207(6) 0.44863(5) 0.03339(18) Uani 1 1 d .

loop_
_atom_site_aniso_label
_atom_site_aniso_U_11
_atom_site_aniso_U_22
_atom_site_aniso_U_33
_atom_site_aniso_U_23
_atom_site_aniso_U_13
_atom_site_aniso_U_12
C1 0.0283(14) 0.0301(14) 0.0348(14) 0.0166(11) 0.0042(11) -0.0040(11)
C2 0.0301(14) 0.0291(14) 0.0366(15) 0.0189(12) 0.0032(11) 0.0000(11)
C3 0.0334(15) 0.0299(14) 0.0358(14) 0.0169(11) 0.0084(12) 0.0004(11)
C4 0.0385(16) 0.0311(15) 0.0454(17) 0.0218(13) 0.0089(13) -0.0007(12)
C5 0.0394(16) 0.0310(15) 0.0400(16) 0.0165(12) 0.0087(13) 0.0054(12)
C6 0.053(2) 0.0361(17) 0.054(2) 0.0245(15) 0.0143(16) 0.0092(15)
C7 0.056(2) 0.0418(19) 0.052(2) 0.0198(16) 0.0124(17) 0.0227(17)
C8 0.0373(17) 0.0501(19) 0.0411(17) 0.0120(15) 0.0071(14) 0.0096(15)
C9 0.0324(16) 0.0415(17) 0.0366(16) 0.0128(13) 0.0054(12) -0.0007(13)
C10 0.0311(14) 0.0310(14) 0.0335(14) 0.0124(11) 0.0050(11) 0.0008(11)
C11 0.0226(13) 0.0285(14) 0.0424(16) 0.0162(12) 0.0078(11) 0.0012(10)
C12 0.0315(15) 0.0283(14) 0.0420(16) 0.0165(12) 0.0083(12) -0.0014(11)
C13 0.0359(16) 0.0294(14) 0.0421(16) 0.0177(12) 0.0138(13) 0.0042(12)
C14 0.0389(16) 0.0296(15) 0.0479(18) 0.0198(13) 0.0166(13) -0.0013(12)
C15 0.0287(15) 0.0299(15) 0.0520(18) 0.0157(13) 0.0113(13) 0.0006(11)
C16 0.0403(18) 0.0316(16) 0.062(2) 0.0141(15) 0.0130(15) -0.0039(13)
C17 0.045(2) 0.0429(19) 0.061(2) 0.0074(16) 0.0021(16) -0.0124(15)
C18 0.0454(19) 0.0510(19) 0.0430(18) 0.0146(15) 0.0019(14) 0.0009(15)
C19 0.0387(17) 0.0396(17) 0.0427(17) 0.0178(14) 0.0057(13) 0.0016(13)
C20 0.0270(14) 0.0290(14) 0.0448(16) 0.0177(12) 0.0080(12) 0.0018(11)
C21 0.0316(15) 0.0283(14) 0.0436(17) 0.0152(12) 0.0103(12) -0.0011(12)
C22 0.0393(17) 0.0288(15) 0.0422(17) 0.0161(13) 0.0060(13) 0.0030(12)
C23 0.040(2) 0.111(4) 0.056(2) 0.029(2) -0.0019(18) 0.006(2)
C24 0.081(3) 0.042(2) 0.062(2) 0.0316(18) -0.005(2) -0.0075(19)
C25 0.077(3) 0.046(2) 0.042(2) 0.0162(16) 0.0043(18) 0.0113(19)
C26 0.0222(14) 0.0481(19) 0.061(2) 0.0172(16) 0.0086(14) 0.0000(13)
C27 0.0346(19) 0.058(2) 0.093(3) 0.032(2) 0.0079(19) -0.0108(16)
C28 0.042(2) 0.062(3) 0.084(3) 0.015(2) 0.025(2) 0.0109(18)
C29 0.0330(19) 0.093(3) 0.074(3) 0.049(2) 0.0003(18) 0.012(2)
C30 0.0380(16) 0.0275(14) 0.0418(16) 0.0196(12) 0.0122(13) 0.0032(12)
C31 0.0366(17) 0.0378(17) 0.061(2) 0.0247(15) 0.0206(15) 0.0103(13)
C32 0.049(2) 0.0443(19) 0.060(2) 0.0270(17) 0.0207(17) 0.0150(16)
C33 0.055(2) 0.044(2) 0.082(3) 0.0354(19) 0.032(2) 0.0120(17)
C34 0.0358(18) 0.051(2) 0.064(2) 0.0159(17) 0.0104(16) 0.0055(15)
C35 0.055(2) 0.0360(17) 0.0407(17) 0.0166(14) 0.0010(15) 0.0090(15)
C36 0.075(3) 0.0425(19) 0.054(2) 0.0258(16) -0.0012(19) 0.0124(18)
C37 0.076(3) 0.043(2) 0.043(2) 0.0137(16) 0.0092(18) 0.0089(19)
C38 0.049(2) 0.0433(19) 0.061(2) 0.0212(17) -0.0041(17) -0.0004(16)
C39 0.0239(13) 0.0270(14) 0.0461(16) 0.0165(12) 0.0007(11) 0.0009(11)
C40 0.0267(14) 0.0299(14) 0.0455(17) 0.0192(12) 0.0019(12) 0.0021(11)
C41 0.0319(15) 0.0293(15) 0.0445(17) 0.0186(13) -0.0024(13) 0.0004(12)
C42 0.0338(16) 0.0258(14) 0.0535(19) 0.0173(13) -0.0054(13) 0.0042(12)
C43 0.0323(16) 0.0269(15) 0.0524(19) 0.0132(13) -0.0036(13) 0.0017(12)
C44 0.0429(19) 0.0326(17) 0.064(2) 0.0122(15) -0.0018(16) 0.0070(14)
C45 0.052(2) 0.0408(19) 0.064(2) 0.0007(17) 0.0082(18) 0.0086(16)
C46 0.049(2) 0.0464(19) 0.0483(19) 0.0121(15) 0.0066(15) 0.0005(15)
C47 0.0348(16) 0.0354(16) 0.0493(18) 0.0158(14) 0.0023(13) 0.0007(13)
C48 0.0250(14) 0.0278(14) 0.0476(17) 0.0158(12) 0.0001(12) 0.0009(11)
C49 0.0313(14) 0.0287(14) 0.0363(14) 0.0173(11) 0.0046(11) 0.0049(11)
C50 0.0323(15) 0.0272(14) 0.0368(15) 0.0170(11) 0.0062(11) 0.0042(11)
C51 0.0268(14) 0.0287(14) 0.0408(15) 0.0181(12) 0.0044(12) 0.0039(11)
C52 0.0342(16) 0.0332(15) 0.0452(17) 0.0225(13) 0.0020(13) 0.0046(12)
C53 0.0360(16) 0.0305(15) 0.0440(17) 0.0196(13) 0.0013(13) 0.0004(12)
C54 0.0431(19) 0.0378(17) 0.059(2) 0.0279(15) 0.0012(15) -0.0022(14)
C55 0.0420(19) 0.0419(19) 0.056(2) 0.0239(16) 0.0029(15) -0.0084(15)
C56 0.0319(16) 0.0441(18) 0.0448(17) 0.0136(14) 0.0000(13) -0.0050(13)
C57 0.0324(16) 0.0347(16) 0.0407(16) 0.0147(13) 0.0021(12) 0.0040(12)
C58 0.0319(15) 0.0294(14) 0.0332(14) 0.0117(11) 0.0027(11) 0.0026(11)
C59 0.0355(16) 0.0314(15) 0.0521(18) 0.0252(14) 0.0023(14) 0.0010(12)
C60 0.0359(16) 0.0340(16) 0.0448(17) 0.0176(13) 0.0026(13) 0.0009(13)
C61 0.0364(17) 0.0472(19) 0.056(2) 0.0224(16) 0.0110(15) 0.0011(14)
C62 0.0423(18) 0.0444(18) 0.054(2) 0.0260(16) 0.0016(15) 0.0056(14)
C63 0.0411(18) 0.0425(18) 0.053(2) 0.0186(16) 0.0013(15) -0.0074(14)
C64 0.057(2) 0.0324(16) 0.0467(19) 0.0204(14) 0.0188(16) 0.0015(14)
C65 0.053(2) 0.0411(19) 0.080(3) 0.0236(18) 0.034(2) 0.0076(16)
C66 0.082(3) 0.042(2) 0.044(2) 0.0156(16) 0.0178(19) 0.0028(19)
C67 0.091(3) 0.0386(19) 0.066(2) 0.0295(18) 0.037(2) 0.0042(19)
C68 0.0282(15) 0.0277(14) 0.0486(17) 0.0150(13) 0.0073(13) 0.0062(11)
C69 0.057(2) 0.0322(16) 0.0455(19) 0.0183(14) 0.0055(16) 0.0029(15)
C70 0.197(7) 0.048(3) 0.094(4) 0.048(3) 0.079(4) 0.042(3)
C71 0.150(6) 0.075(3) 0.047(2) 0.010(2) 0.010(3) -0.042(3)
C72 0.078(3) 0.153(5) 0.061(3) 0.035(3) 0.041(3) 0.027(4)
C73 0.0256(16) 0.0399(18) 0.088(3) 0.0217(18) 0.0087(16) 0.0042(14)
C74 0.033(2) 0.053(3) 0.197(7) -0.012(3) 0.009(3) -0.0071(19)
C75 0.039(2) 0.050(2) 0.122(4) 0.030(2) 0.014(2) 0.0145(17)
C76 0.047(3) 0.160(6) 0.146(5) 0.098(5) 0.050(3) 0.024(3)
C77 0.056(3) 0.187(7) 0.077(4) 0.077(4) 0.023(3) 0.010(4)
C78 0.173(8) 0.083(4) 0.083(4) 0.019(3) 0.062(5) 0.000(4)
C79 0.076(5) 0.316(16) 0.121(7) 0.086(8) 0.018(5) -0.024(7)
C80 0.077(4) 0.143(7) 0.144(7) 0.069(6) 0.056(4) 0.022(5)
C81 0.086(5) 0.113(5) 0.134(6) 0.062(5) 0.052(4) 0.018(4)
C82 0.139(7) 0.132(6) 0.119(5) 0.042(5) 0.090(5) -0.003(5)
C83 0.213(12) 0.370(18) 0.087(5) 0.012(8) 0.055(7) -0.152(13)
C84 0.084(4) 0.129(6) 0.096(4) 0.009(4) 0.009(4) -0.032(4)
C85 0.081(4) 0.210(9) 0.132(6) 0.120(7) 0.044(5) 0.049(5)
C86 0.151(8) 0.173(8) 0.077(4) 0.029(5) 0.035(5) -0.078(7)
C87 0.088(5) 0.197(9) 0.108(6) 0.079(6) 0.037(4) 0.003(5)
C88 0.067(4) 0.186(8) 0.080(4) 0.035(5) 0.013(3) -0.030(4)
C89 0.064(3) 0.160(7) 0.111(5) 0.074(5) 0.013(3) 0.024(4)
C90 0.149(8) 0.321(15) 0.098(6) -0.020(8) -0.003(6) 0.114(10)
O1 0.0362(12) 0.0351(11) 0.0509(13) 0.0256(10) 0.0141(10) 0.0075(9)
O2 0.0456(13) 0.0391(12) 0.0354(11) 0.0150(9) 0.0053(10) -0.0119(10)
O3 0.0372(12) 0.0301(11) 0.0457(12) 0.0178(9) 0.0105(9) 0.0025(9)
O4 0.0488(13) 0.0307(11) 0.0484(13) 0.0251(10) 0.0129(10) 0.0085(9)
O5 0.0430(13) 0.0337(12) 0.0451(12) 0.0160(10) 0.0072(10) 0.0132(10)
O6 0.0328(11) 0.0374(11) 0.0541(13) 0.0296(10) 0.0053(9) 0.0015(9)
O7 0.0445(13) 0.0325(11) 0.0502(13) 0.0252(10) 0.0062(10) -0.0001(9)
O8 0.0347(11) 0.0280(11) 0.0537(13) 0.0206(10) 0.0043(10) 0.0040(9)
P1 0.0271(4) 0.0295(4) 0.0428(4) 0.0168(3) 0.0073(3) 0.0005(3)
P2 0.0400(4) 0.0271(4) 0.0395(4) 0.0188(3) 0.0092(3) 0.0059(3)
P3 0.0360(4) 0.0282(4) 0.0407(4) 0.0190(3) 0.0067(3) 0.0005(3)
P4 0.0271(4) 0.0263(4) 0.0489(4) 0.0168(3) 0.0052(3) 0.0036(3)

loop_
_atom_type_symbol
_atom_type_description
_atom_type_scat_dispersion_real
_atom_type_scat_dispersion_imag
_atom_type_scat_source
C C 0.0033 0.0016 'International Tables Vol C Tables 4.2.6.8 and 6.1.1.4'
H H 0.0000 0.0000 'International Tables Vol C Tables 4.2.6.8 and 6.1.1.4'
O O 0.0106 0.0060 'International Tables Vol C Tables 4.2.6.8 and 6.1.1.4'
P P 0.1023 0.0942 'International Tables Vol C Tables 4.2.6.8 and 6.1.1.4'

loop_
_geom_angle_atom_site_label_1
_geom_angle_atom_site_label_2
_geom_angle_atom_site_label_3
_geom_angle
C2 C1 C10 120.0(2)
C2 C1 C11 119.9(2)
C10 C1 C11 120.1(3)
O1 C2 C1 117.6(2)
O1 C2 C3 121.8(3)
C1 C2 C3 120.5(3)
C4 C3 C2 119.0(3)
C4 C3 C21 118.7(3)
C2 C3 C21 121.7(3)
C3 C4 C5 122.2(3)
C6 C5 C4 122.3(3)
C6 C5 C10 118.9(3)
C4 C5 C10 118.9(3)
C7 C6 C5 121.3(3)
C6 C7 C8 119.7(3)
C9 C8 C7 120.6(3)
C8 C9 C10 121.0(3)
C1 C10 C5 119.4(3)
C1 C10 C9 122.2(3)
C5 C10 C9 118.4(3)
C12 C11 C20 119.3(2)
C12 C11 C1 120.8(2)
C20 C11 C1 119.8(3)
O2 C12 C11 118.2(2)
O2 C12 C13 120.0(3)
C11 C12 C13 121.7(3)
C14 C13 C12 118.7(3)
C14 C13 C30 120.7(3)
C12 C13 C30 120.4(3)
C13 C14 C15 121.9(3)
C14 C15 C20 118.8(3)
C14 C15 C16 122.2(3)
C20 C15 C16 119.0(3)
C17 C16 C15 121.0(3)
C16 C17 C18 120.0(3)
C19 C18 C17 121.1(3)
C18 C19 C20 120.5(3)
C15 C20 C11 119.4(3)
C15 C20 C19 118.3(3)
C11 C20 C19 122.3(3)
C3 C21 P1 120.5(2)
C25 C22 C24 110.0(3)
C25 C22 C23 107.4(3)
C24 C22 C23 108.4(3)
C25 C22 P1 110.6(2)
C24 C22 P1 113.2(2)
C23 C22 P1 107.0(2)
C28 C26 C29 109.3(3)
C28 C26 C27 108.4(3)
C29 C26 C27 109.5(3)
C28 C26 P1 111.2(3)
C29 C26 P1 106.3(2)
C27 C26 P1 112.0(2)
C13 C30 P2 117.0(2)
C33 C31 C34 108.7(3)
C33 C31 C32 108.8(3)
C34 C31 C32 109.1(3)
C33 C31 P2 113.1(2)
C34 C31 P2 107.7(2)
C32 C31 P2 109.4(2)
C37 C35 C36 109.5(3)
C37 C35 C38 107.4(3)
C36 C35 C38 108.7(3)
C37 C35 P2 112.5(3)
C36 C35 P2 112.7(2)
C38 C35 P2 105.8(2)
C40 C39 C48 120.2(3)
C40 C39 C49 119.8(3)
C48 C39 C49 119.9(3)
O5 C40 C39 118.6(2)
O5 C40 C41 119.7(3)
C39 C40 C41 121.6(3)
C42 C41 C40 117.9(3)
C42 C41 C59 121.6(3)
C40 C41 C59 120.3(3)
C41 C42 C43 122.6(3)
C42 C43 C44 122.4(3)
C42 C43 C48 118.9(3)
C44 C43 C48 118.7(3)
C45 C44 C43 121.6(3)
C44 C45 C46 119.4(3)
C47 C46 C45 120.8(4)
C46 C47 C48 121.5(3)
C47 C48 C43 118.1(3)
C47 C48 C39 123.3(3)
C43 C48 C39 118.6(3)
C50 C49 C58 120.2(2)
C50 C49 C39 119.8(2)
C58 C49 C39 120.1(2)
O6 C50 C49 117.9(2)
O6 C50 C51 121.5(3)
C49 C50 C51 120.6(3)
C52 C51 C50 118.6(3)
C52 C51 C68 120.0(2)
C50 C51 C68 121.0(2)
C51 C52 C53 122.3(3)
C58 C53 C52 118.7(3)
C58 C53 C54 119.3(3)
C52 C53 C54 122.0(3)
C55 C54 C53 121.0(3)
C54 C55 C56 120.1(3)
C57 C56 C55 120.4(3)
C56 C57 C58 121.0(3)
C53 C58 C49 119.6(3)
C53 C58 C57 118.1(3)
C49 C58 C57 122.3(3)
C41 C59 P3 117.9(2)
C61 C60 C62 108.9(3)
C61 C60 C63 108.7(3)
C62 C60 C63 109.6(3)
C61 C60 P3 107.2(2)
C62 C60 P3 113.9(2)
C63 C60 P3 108.3(2)
C66 C64 C65 106.9(3)
C66 C64 C67 110.1(3)
C65 C64 C67 108.4(3)
C66 C64 P3 112.2(3)
C65 C64 P3 106.0(2)
C67 C64 P3 112.9(2)
C51 C68 P4 120.0(2)
C70 C69 C71 108.8(4)
C70 C69 C72 110.7(5)
C71 C69 C72 106.3(4)
C70 C69 P4 113.2(3)
C71 C69 P4 112.4(3)
C72 C69 P4 105.2(3)
C76 C73 C75 109.1(4)
C76 C73 C74 108.5(5)
C75 C73 C74 109.3(4)
C76 C73 P4 106.0(3)
C75 C73 P4 114.1(3)
C74 C73 P4 109.6(3)
C78 C77 C83 133.5(10)
C78 C77 C82 114.0(6)
C83 C77 C82 112.5(9)
C79 C78 C77 135.8(11)
C78 C79 C80 109.1(12)
C81 C80 C79 127.9(9)
C80 C81 C82 120.4(8)
C81 C82 C77 112.7(7)
C89 C84 C85 116.1(7)
C89 C84 C90 122.0(8)
C85 C84 C90 121.5(9)
C86 C85 C84 123.1(9)
C87 C86 C85 113.0(10)
C86 C87 C88 127.3(11)
C89 C88 C87 119.9(9)
C88 C89 C84 120.3(7)
O3 P1 C21 111.17(13)
O3 P1 C26 110.42(15)
C21 P1 C26 103.64(15)
O3 P1 C22 108.48(13)
C21 P1 C22 109.27(14)
C26 P1 C22 113.84(16)
O4 P2 C30 111.40(13)
O4 P2 C31 110.19(14)
C30 P2 C31 108.57(15)
O4 P2 C35 109.61(15)
C30 P2 C35 103.57(15)
C31 P2 C35 113.35(17)
O7 P3 C59 110.85(13)
O7 P3 C64 109.59(14)
C59 P3 C64 103.90(16)
O7 P3 C60 110.29(14)
C59 P3 C60 108.78(15)
C64 P3 C60 113.28(16)
O8 P4 C68 110.85(13)
O8 P4 C73 108.59(15)
C68 P4 C73 104.18(16)
O8 P4 C69 108.89(14)
C68 P4 C69 108.84(16)
C73 P4 C69 115.42(18)

loop_
_geom_bond_atom_site_label_1
_geom_bond_atom_site_label_2
_geom_bond_distance
C1 C2 1.380(4)
C1 C10 1.431(4)
C1 C11 1.487(4)
C2 O1 1.357(3)
C2 C3 1.435(4)
C3 C4 1.374(4)
C3 C21 1.515(4)
C4 C5 1.404(4)
C5 C6 1.416(4)
C5 C10 1.423(4)
C6 C7 1.366(5)
C7 C8 1.416(5)
C8 C9 1.360(4)
C9 C10 1.426(4)
C11 C12 1.368(4)
C11 C20 1.432(4)
C12 O2 1.369(3)
C12 C13 1.436(4)
C13 C14 1.367(4)
C13 C30 1.504(4)
C14 C15 1.411(5)
C15 C20 1.429(4)
C15 C16 1.420(4)
C16 C17 1.363(5)
C17 C18 1.407(5)
C18 C19 1.363(5)
C19 C20 1.429(4)
C21 P1 1.828(3)
C22 C25 1.524(5)
C22 C24 1.538(5)
C22 C23 1.531(5)
C22 P1 1.852(3)
C26 C28 1.529(5)
C26 C29 1.532(5)
C26 C27 1.544(5)
C26 P1 1.847(3)
C30 P2 1.832(3)
C31 C33 1.549(5)
C31 C34 1.532(5)
C31 C32 1.534(5)
C31 P2 1.844(3)
C35 C37 1.536(5)
C35 C36 1.540(4)
C35 C38 1.540(5)
C35 P2 1.848(3)
C39 C40 1.366(4)
C39 C48 1.428(4)
C39 C49 1.499(4)
C40 O5 1.374(4)
C40 C41 1.432(4)
C41 C42 1.372(5)
C41 C59 1.515(4)
C42 C43 1.403(5)
C43 C44 1.421(5)
C43 C48 1.428(4)
C44 C45 1.354(6)
C45 C46 1.417(5)
C46 C47 1.357(5)
C47 C48 1.410(5)
C49 C50 1.380(4)
C49 C58 1.422(4)
C50 O6 1.355(3)
C50 C51 1.438(4)
C51 C52 1.368(4)
C51 C68 1.504(4)
C52 C53 1.414(4)
C53 C58 1.413(4)
C53 C54 1.418(4)
C54 C55 1.361(5)
C55 C56 1.403(5)
C56 C57 1.367(4)
C57 C58 1.424(4)
C59 P3 1.819(3)
C60 C61 1.523(5)
C60 C62 1.534(4)
C60 C63 1.547(4)
C60 P3 1.849(3)
C64 C66 1.535(5)
C64 C65 1.532(5)
C64 C67 1.541(4)
C64 P3 1.847(3)
C68 P4 1.819(3)
C69 C70 1.514(5)
C69 C71 1.514(6)
C69 C72 1.520(6)
C69 P4 1.843(4)
C73 C76 1.540(7)
C73 C75 1.519(5)
C73 C74 1.539(6)
C73 P4 1.840(3)
C77 C78 1.329(9)
C77 C83 1.415(13)
C77 C82 1.542(10)
C78 C79 1.231(11)
C79 C80 1.417(13)
C80 C81 1.309(10)
C81 C82 1.406(11)
C84 C89 1.409(10)
C84 C85 1.436(10)
C84 C90 1.443(13)
C85 C86 1.353(11)
C86 C87 1.336(12)
C87 C88 1.352(10)
C88 C89 1.271(10)
O3 P1 1.506(2)
O4 P2 1.515(2)
O7 P3 1.510(2)
O8 P4 1.508(2)

loop_
_cod_related_entry_id
_cod_related_entry_database
_cod_related_entry_code
1 ChemSpider 30659631
